data_4513072
loop_
_publ_author_name
'Mittapalli, Sudhir'
'Mannava, M. K. Chaitanya'
'Khandavilli, U. B. Rao'
'Allu, Suryanarayana'
'Nangia, Ashwini'

_publ_section_title
;
 Soluble Salts and Cocrystals of Clotrimazole
;
_journal_issue 5
_journal_name_full 'Crystal Growth &amp; Design'
_journal_page_first 2493
_journal_paper_doi 10.1021/acs.cgd.5b00268
_journal_volume 15
_journal_year 2015
_chemical_formula_moiety 'C22 H18 Cl N2, C7 H5 O5'
_chemical_formula_sum 'C29 H23 Cl N2 O5'
_chemical_formula_weight 514.94
_chemical_melting_point 423
_chemical_name_common 'Clotrimazole-2,4,6-Trihydroxybenzoic acid'
_chemical_name_systematic 'Clotrimazole-2,4,6-Trihydroxybenzoic acid'
_space_group_IT_number 14
_symmetry_cell_setting monoclinic
_symmetry_space_group_name_Hall '-P 2yn'
_symmetry_space_group_name_H-M 'P 1 21/n 1'
_atom_sites_solution_hydrogens geom
_atom_sites_solution_primary direct
_atom_sites_solution_secondary difmap
_audit_creation_method SHELXL-97
_cell_angle_alpha 90.00
_cell_angle_beta 97.934(2)
_cell_angle_gamma 90.00
_cell_formula_units_Z 4
_cell_length_a 12.0214(14)
_cell_length_b 13.8128(16)
_cell_length_c 15.9926(18)
_cell_measurement_reflns_used 6534
_cell_measurement_temperature 298(2)
_cell_measurement_theta_max 28.30
_cell_measurement_theta_min 1.96
_cell_volume 2630.1(5)
_computing_structure_refinement 'SHELXL-97 (Sheldrick, 1997)'
_computing_structure_solution 'SHELXS-97 (Sheldrick, 1990)'
_diffrn_ambient_temperature 298(2)
_diffrn_measured_fraction_theta_full 0.969
_diffrn_measured_fraction_theta_max 0.969
_diffrn_radiation_monochromator graphite
_diffrn_radiation_source 'fine-focus sealed tube'
_diffrn_radiation_type MoK\a
_diffrn_radiation_wavelength 0.71073
_diffrn_reflns_av_R_equivalents 0.1089
_diffrn_reflns_av_sigmaI/netI 0.0843
_diffrn_reflns_limit_h_max 16
_diffrn_reflns_limit_h_min -15
_diffrn_reflns_limit_k_max 18
_diffrn_reflns_limit_k_min -18
_diffrn_reflns_limit_l_max 21
_diffrn_reflns_limit_l_min -21
_diffrn_reflns_number 30171
_diffrn_reflns_theta_full 28.30
_diffrn_reflns_theta_max 28.30
_diffrn_reflns_theta_min 1.96
_exptl_absorpt_coefficient_mu 0.187
_exptl_crystal_colour colorless
_exptl_crystal_density_diffrn 1.300
_exptl_crystal_density_method 'not measured'
_exptl_crystal_description block
_exptl_crystal_F_000 1072
_exptl_crystal_size_max 0.11
_exptl_crystal_size_mid 0.11
_exptl_crystal_size_min 0.11
_refine_diff_density_max 0.222
_refine_diff_density_min -0.231
_refine_diff_density_rms 0.041
_refine_ls_extinction_method none
_refine_ls_goodness_of_fit_ref 1.097
_refine_ls_hydrogen_treatment mixed
_refine_ls_matrix_type full
_refine_ls_number_parameters 350
_refine_ls_number_reflns 6337
_refine_ls_number_restraints 0
_refine_ls_restrained_S_all 1.097
_refine_ls_R_factor_all 0.1542
_refine_ls_R_factor_gt 0.0827
_refine_ls_shift/su_max 0.000
_refine_ls_shift/su_mean 0.000
_refine_ls_structure_factor_coef Fsqd
_refine_ls_weighting_details 'calc w=1/[\s^2^(Fo^2^)+(0.0518P)^2^+0.0000P] where P=(Fo^2^+2Fc^2^)/3'
_refine_ls_weighting_scheme calc
_refine_ls_wR_factor_gt 0.1378
_refine_ls_wR_factor_ref 0.1615
_reflns_number_gt 3515
_reflns_number_total 6337
_reflns_threshold_expression >2sigma(I)
_cod_data_source_file cg5b00268_si_003.cif
_cod_data_source_block "'CLT246THBA'"
_cod_original_sg_symbol_H-M 'P 21/n'
_cod_database_code 4513072

loop_
_symmetry_equiv_pos_as_xyz
'x, y, z'
'-x+1/2, y+1/2, -z+1/2'
'-x, -y, -z'
'x-1/2, -y-1/2, z-1/2'

loop_
_atom_site_label
_atom_site_type_symbol
_atom_site_fract_x
_atom_site_fract_y
_atom_site_fract_z
_atom_site_U_iso_or_equiv
_atom_site_adp_type
_atom_site_occupancy
_atom_site_symmetry_multiplicity
_atom_site_calc_flag
_atom_site_refinement_flags
Cl1 Cl 0.88665(7) 0.78831(6) 0.24732(6) 0.0787(3) Uani 1 1 d .
N2 N 0.6028(2) 0.77727(18) 0.09628(15) 0.0515(6) Uani 1 1 d .
O1 O 0.43364(16) 0.88599(14) 0.13236(12) 0.0613(6) Uani 1 1 d .
N1 N 0.72622(17) 0.66507(15) 0.12187(12) 0.0415(5) Uani 1 1 d .
O2 O 0.42970(16) 0.79098(14) 0.24366(12) 0.0602(5) Uani 1 1 d .
O4 O 0.3279(2) 1.04468(17) 0.11973(13) 0.0672(7) Uani 1 1 d .
C25 C 0.2813(2) 1.0174(2) 0.18899(16) 0.0445(7) Uani 1 1 d .
O5 O 0.07815(18) 1.10990(18) 0.31739(14) 0.0672(6) Uani 1 1 d .
C24 C 0.3151(2) 0.93063(18) 0.23148(15) 0.0404(6) Uani 1 1 d .
C30 C 0.3969(2) 0.8656(2) 0.20123(18) 0.0459(7) Uani 1 1 d .
C15 C 0.7305(2) 0.6985(2) 0.04089(16) 0.0496(7) Uani 1 1 d .
H15 H 0.7785 0.6768 0.0040 0.060 Uiso 1 1 calc R
C26 C 0.2024(2) 1.0770(2) 0.21558(17) 0.0543(8) Uani 1 1 d .
H26 H 0.1810 1.1336 0.1862 0.065 Uiso 1 1 calc R
C14 C 0.6484(2) 0.7153(2) 0.15331(16) 0.0446(7) Uani 1 1 d .
H14 H 0.6289 0.7080 0.2072 0.054 Uiso 1 1 calc R
O3 O 0.2966(2) 0.82974(17) 0.35045(14) 0.0790(7) Uani 1 1 d .
C9 C 0.7849(2) 0.57288(19) 0.25597(16) 0.0479(7) Uani 1 1 d .
C27 C 0.1545(2) 1.0522(2) 0.28685(18) 0.0506(7) Uani 1 1 d .
C2 C 0.7745(2) 0.4913(2) 0.12014(16) 0.0461(7) Uani 1 1 d .
C29 C 0.2652(2) 0.9091(2) 0.30377(17) 0.0490(7) Uani 1 1 d .
C1 C 0.8046(2) 0.58893(19) 0.16359(15) 0.0432(7) Uani 1 1 d .
C17 C 0.9216(2) 0.6273(2) 0.15296(16) 0.0462(7) Uani 1 1 d .
C28 C 0.1842(2) 0.9676(2) 0.32980(18) 0.0560(8) Uani 1 1 d .
H28 H 0.1496 0.9502 0.3761 0.067 Uiso 1 1 calc R
C22 C 0.9621(2) 0.7161(2) 0.18582(18) 0.0572(8) Uani 1 1 d .
C16 C 0.6528(3) 0.7675(2) 0.02565(18) 0.0568(8) Uani 1 1 d .
H16 H 0.6360 0.8026 -0.0242 0.068 Uiso 1 1 calc R
C18 C 0.9898(2) 0.5789(2) 0.10296(16) 0.0551(8) Uani 1 1 d .
H18 H 0.9661 0.5196 0.0794 0.066 Uiso 1 1 calc R
C7 C 0.8390(3) 0.4106(2) 0.14696(17) 0.0592(8) Uani 1 1 d .
H7 H 0.9016 0.4178 0.1876 0.071 Uiso 1 1 calc R
C8 C 0.6797(3) 0.5463(2) 0.27282(17) 0.0567(8) Uani 1 1 d .
H8 H 0.6208 0.5420 0.2287 0.068 Uiso 1 1 calc R
C19 C 1.0910(3) 0.6160(3) 0.08735(19) 0.0689(9) Uani 1 1 d .
H19 H 1.1340 0.5819 0.0532 0.083 Uiso 1 1 calc R
C3 C 0.6800(3) 0.4778(2) 0.06207(17) 0.0575(8) Uani 1 1 d .
H3 H 0.6345 0.5303 0.0443 0.069 Uiso 1 1 calc R
C13 C 0.6601(3) 0.5259(2) 0.3545(2) 0.0764(10) Uani 1 1 d .
H13 H 0.5881 0.5107 0.3653 0.092 Uiso 1 1 calc R
C10 C 0.8726(3) 0.5736(2) 0.32199(18) 0.0624(9) Uani 1 1 d .
H10 H 0.9448 0.5890 0.3118 0.075 Uiso 1 1 calc R
C20 C 1.1290(3) 0.7022(3) 0.1216(2) 0.0799(11) Uani 1 1 d .
H20 H 1.1980 0.7267 0.1116 0.096 Uiso 1 1 calc R
C6 C 0.8119(3) 0.3210(2) 0.1145(2) 0.0752(10) Uani 1 1 d .
H6 H 0.8570 0.2682 0.1323 0.090 Uiso 1 1 calc R
C12 C 0.7482(4) 0.5284(3) 0.4192(2) 0.0852(12) Uani 1 1 d .
H12 H 0.7360 0.5144 0.4741 0.102 Uiso 1 1 calc R
C5 C 0.7180(4) 0.3085(3) 0.0557(2) 0.0813(12) Uani 1 1 d .
H5 H 0.6995 0.2474 0.0336 0.098 Uiso 1 1 calc R
C21 C 1.0644(3) 0.7527(3) 0.1711(2) 0.0740(10) Uani 1 1 d .
H21 H 1.0896 0.8116 0.1947 0.089 Uiso 1 1 calc R
C4 C 0.6521(3) 0.3865(3) 0.0299(2) 0.0742(10) Uani 1 1 d .
H4 H 0.5882 0.3783 -0.0094 0.089 Uiso 1 1 calc R
C11 C 0.8531(4) 0.5515(3) 0.4028(2) 0.0802(11) Uani 1 1 d .
H11 H 0.9125 0.5523 0.4467 0.096 Uiso 1 1 calc R
H2A H 0.545(2) 0.819(2) 0.1067(16) 0.061(9) Uiso 1 1 d .
H5A H 0.077(3) 1.168(3) 0.293(2) 0.108(15) Uiso 1 1 d .
H3A H 0.356(3) 0.802(2) 0.325(2) 0.091(12) Uiso 1 1 d .
H4A H 0.372(3) 0.997(2) 0.112(2) 0.083(12) Uiso 1 1 d .

loop_
_atom_site_aniso_label
_atom_site_aniso_U_11
_atom_site_aniso_U_22
_atom_site_aniso_U_33
_atom_site_aniso_U_23
_atom_site_aniso_U_13
_atom_site_aniso_U_12
Cl1 0.0772(6) 0.0671(6) 0.0955(6) -0.0287(5) 0.0251(5) -0.0024(5)
N2 0.0515(15) 0.0492(15) 0.0559(15) 0.0060(12) 0.0143(12) 0.0154(12)
O1 0.0653(14) 0.0645(14) 0.0579(13) 0.0066(10) 0.0220(11) 0.0218(11)
N1 0.0412(13) 0.0446(13) 0.0405(13) 0.0034(10) 0.0114(10) 0.0091(10)
O2 0.0698(14) 0.0493(12) 0.0619(12) 0.0088(10) 0.0102(11) 0.0156(11)
O4 0.0896(17) 0.0630(15) 0.0542(13) 0.0164(11) 0.0283(12) 0.0255(13)
C25 0.0487(17) 0.0492(17) 0.0358(15) -0.0007(13) 0.0064(12) 0.0024(14)
O5 0.0641(15) 0.0619(15) 0.0812(16) -0.0008(13) 0.0294(12) 0.0136(12)
C24 0.0421(16) 0.0399(15) 0.0378(14) -0.0052(12) 0.0012(12) -0.0013(12)
C30 0.0417(16) 0.0474(17) 0.0469(17) -0.0044(14) 0.0005(13) -0.0013(14)
C15 0.0535(18) 0.0591(19) 0.0390(15) 0.0074(13) 0.0159(13) 0.0106(15)
C26 0.0603(19) 0.0491(18) 0.0528(18) 0.0046(14) 0.0055(15) 0.0130(15)
C14 0.0437(16) 0.0488(16) 0.0428(15) 0.0027(13) 0.0109(13) 0.0068(13)
O3 0.115(2) 0.0613(15) 0.0691(15) 0.0212(12) 0.0419(15) 0.0256(14)
C9 0.0575(19) 0.0473(17) 0.0390(15) 0.0018(13) 0.0069(14) 0.0142(14)
C27 0.0422(17) 0.0527(19) 0.0582(18) -0.0066(15) 0.0112(14) 0.0028(14)
C2 0.0546(18) 0.0473(17) 0.0381(15) 0.0037(13) 0.0124(13) 0.0069(14)
C29 0.0582(19) 0.0418(17) 0.0480(17) -0.0004(14) 0.0110(14) -0.0009(14)
C1 0.0414(15) 0.0482(17) 0.0405(15) 0.0057(13) 0.0075(12) 0.0157(13)
C17 0.0414(16) 0.0569(18) 0.0400(15) 0.0013(13) 0.0047(13) 0.0116(14)
C28 0.063(2) 0.0541(19) 0.0548(18) 0.0001(15) 0.0227(15) -0.0056(16)
C22 0.0490(18) 0.065(2) 0.0578(18) -0.0080(16) 0.0065(15) 0.0049(16)
C16 0.067(2) 0.058(2) 0.0471(17) 0.0148(14) 0.0138(15) 0.0120(16)
C18 0.0495(18) 0.070(2) 0.0458(16) -0.0044(15) 0.0074(14) 0.0113(16)
C7 0.078(2) 0.052(2) 0.0487(17) 0.0055(15) 0.0118(16) 0.0131(16)
C8 0.067(2) 0.0581(19) 0.0471(17) 0.0100(14) 0.0156(15) 0.0081(16)
C19 0.0459(19) 0.106(3) 0.057(2) -0.0062(19) 0.0125(16) 0.0136(19)
C3 0.064(2) 0.0513(19) 0.0569(19) 0.0025(15) 0.0079(16) -0.0015(16)
C13 0.099(3) 0.076(2) 0.060(2) 0.0146(18) 0.031(2) 0.006(2)
C10 0.071(2) 0.066(2) 0.0500(19) 0.0019(15) 0.0044(16) 0.0156(17)
C20 0.049(2) 0.117(3) 0.074(2) -0.014(2) 0.0108(18) -0.015(2)
C6 0.118(3) 0.052(2) 0.061(2) 0.0120(17) 0.030(2) 0.014(2)
C12 0.134(4) 0.081(3) 0.045(2) 0.0163(18) 0.025(2) 0.021(3)
C5 0.133(4) 0.052(2) 0.069(2) -0.0066(18) 0.047(2) -0.023(2)
C21 0.056(2) 0.090(3) 0.074(2) -0.018(2) 0.0032(18) -0.0128(19)
C4 0.084(3) 0.071(2) 0.068(2) -0.0049(19) 0.0126(19) -0.021(2)
C11 0.107(3) 0.085(3) 0.046(2) 0.0052(18) -0.002(2) 0.026(2)

loop_
_atom_type_symbol
_atom_type_description
_atom_type_scat_dispersion_real
_atom_type_scat_dispersion_imag
_atom_type_scat_source
C C 0.0033 0.0016 'International Tables Vol C Tables 4.2.6.8 and 6.1.1.4'
H H 0.0000 0.0000 'International Tables Vol C Tables 4.2.6.8 and 6.1.1.4'
N N 0.0061 0.0033 'International Tables Vol C Tables 4.2.6.8 and 6.1.1.4'
O O 0.0106 0.0060 'International Tables Vol C Tables 4.2.6.8 and 6.1.1.4'
Cl Cl 0.1484 0.1585 'International Tables Vol C Tables 4.2.6.8 and 6.1.1.4'

loop_
_geom_angle_atom_site_label_1
_geom_angle_atom_site_label_2
_geom_angle_atom_site_label_3
_geom_angle
C14 N2 C16 108.8(2)
C14 N1 C15 107.6(2)
C14 N1 C1 129.2(2)
C15 N1 C1 123.1(2)
O4 C25 C26 117.8(3)
O4 C25 C24 120.3(2)
C26 C25 C24 121.9(3)
C29 C24 C25 116.7(2)
C29 C24 C30 121.6(2)
C25 C24 C30 121.6(2)
O2 C30 O1 121.6(3)
O2 C30 C24 119.8(3)
O1 C30 C24 118.6(2)
C16 C15 N1 107.1(2)
C25 C26 C27 119.4(3)
N2 C14 N1 109.1(2)
C8 C9 C10 118.4(3)
C8 C9 C1 119.4(2)
C10 C9 C1 121.8(3)
O5 C27 C28 117.4(3)
O5 C27 C26 121.9(3)
C28 C27 C26 120.7(3)
C3 C2 C7 118.1(3)
C3 C2 C1 123.0(2)
C7 C2 C1 118.5(2)
O3 C29 C28 117.8(3)
O3 C29 C24 120.5(3)
C28 C29 C24 121.7(3)
N1 C1 C17 103.7(2)
N1 C1 C2 108.6(2)
C17 C1 C2 114.5(2)
N1 C1 C9 110.8(2)
C17 C1 C9 114.8(2)
C2 C1 C9 104.4(2)
C18 C17 C22 115.9(3)
C18 C17 C1 121.3(3)
C22 C17 C1 122.6(2)
C29 C28 C27 119.6(3)
C21 C22 C17 122.0(3)
C21 C22 Cl1 115.6(3)
C17 C22 Cl1 122.4(2)
C15 C16 N2 107.3(2)
C19 C18 C17 122.1(3)
C6 C7 C2 121.1(3)
C9 C8 C13 121.2(3)
C20 C19 C18 120.5(3)
C2 C3 C4 120.6(3)
C12 C13 C8 119.4(3)
C11 C10 C9 120.2(3)
C19 C20 C21 119.4(3)
C7 C6 C5 120.3(3)
C11 C12 C13 119.9(3)
C4 C5 C6 119.5(3)
C20 C21 C22 120.1(3)
C5 C4 C3 120.4(3)
C12 C11 C10 120.9(3)

loop_
_geom_bond_atom_site_label_1
_geom_bond_atom_site_label_2
_geom_bond_distance
Cl1 C22 1.741(3)
N2 C14 1.314(3)
N2 C16 1.357(3)
O1 C30 1.274(3)
N1 C14 1.319(3)
N1 C15 1.382(3)
N1 C1 1.505(3)
O2 C30 1.266(3)
O4 C25 1.362(3)
C25 C26 1.368(4)
C25 C24 1.409(3)
O5 C27 1.357(3)
C24 C29 1.406(4)
C24 C30 1.463(4)
C15 C16 1.334(4)
C26 C27 1.389(4)
O3 C29 1.351(3)
C9 C8 1.378(4)
C9 C10 1.385(4)
C9 C1 1.544(4)
C27 C28 1.378(4)
C2 C3 1.377(3)
C2 C7 1.392(4)
C2 C1 1.537(4)
C29 C28 1.373(4)
C1 C17 1.535(4)
C17 C18 1.392(4)
C17 C22 1.395(4)
C22 C21 1.380(4)
C18 C19 1.375(4)
C7 C6 1.363(4)
C8 C13 1.387(4)
C19 C20 1.364(5)
C3 C4 1.385(4)
C13 C12 1.375(4)
C10 C11 1.379(4)
C20 C21 1.373(4)
C6 C5 1.377(4)
C12 C11 1.361(5)
C5 C4 1.367(5)
